data_4122722
loop_
_publ_author_name
'Hwang, Jungwun'
'Li, Ping'
'Carroll, William R.'
'Smith, Mark D.'
'Pellechia, Perry J.'
'Shimizu, Ken D.'

_publ_section_title
;
 Additivity of Substituent Effects in Aromatic Stacking Interactions.
;
_journal_issue 40
_journal_name_full 'Journal of the American Chemical Society'
_journal_page_first 14060
_journal_paper_doi 10.1021/ja504378p
_journal_volume 136
_journal_year 2014
_chemical_formula_moiety 'C46 H30 Cl N O4'
_chemical_formula_sum 'C46 H30 Cl N O4'
_chemical_formula_weight 696.16
_chemical_name_systematic
;
 ?
;
_space_group_crystal_system triclinic
_space_group_IT_number 2
_space_group_name_Hall '-P 1'
_space_group_name_H-M_alt 'P -1'
_symmetry_space_group_name_Hall '-P 1'
_symmetry_space_group_name_H-M 'P -1'
_atom_sites_solution_hydrogens geom
_atom_sites_solution_primary direct
_audit_creation_date 2014-03-04
_audit_creation_method
;
Olex2 1.2
(compiled 2014.02.28 svn.r2899 for OlexSys, GUI svn.r4781)
;
_cell_angle_alpha 80.080(2)
_cell_angle_beta 80.090(2)
_cell_angle_gamma 80.508(2)
_cell_formula_units_Z 2
_cell_length_a 9.6849(9)
_cell_length_b 11.8004(11)
_cell_length_c 16.0900(15)
_cell_measurement_reflns_used 3780
_cell_measurement_temperature 100(2)
_cell_measurement_theta_max 24.687
_cell_measurement_theta_min 2.346
_cell_volume 1766.9(3)
_computing_cell_refinement 'SAINT v6.45A (Bruker, 2003)'
_computing_data_collection 'SMART v5.631 (Bruker, 2003)'
_computing_data_reduction 'SAINT v6.45A (Bruker, 2003)'
_computing_molecular_graphics 'Olex2 (Dolomanov et al., 2009)'
_computing_publication_material 'Olex2 (Dolomanov et al., 2009)'
_computing_structure_refinement 'ShelXL (Sheldrick, 2008)'
_computing_structure_solution 'ShelXS (Sheldrick, 2008)'
_diffrn_ambient_temperature 100(2)
_diffrn_measured_fraction_theta_full 1.000
_diffrn_measured_fraction_theta_max 0.997
_diffrn_measurement_device_type 'CCD area detector'
_diffrn_measurement_method 'phi and omega scans'
_diffrn_radiation_monochromator graphite
_diffrn_radiation_type MoK\a
_diffrn_radiation_wavelength 0.71073
_diffrn_reflns_av_R_equivalents 0.0453
_diffrn_reflns_av_unetI/netI 0.0571
_diffrn_reflns_Laue_measured_fraction_full 1.000
_diffrn_reflns_Laue_measured_fraction_max 0.997
_diffrn_reflns_limit_h_max 11
_diffrn_reflns_limit_h_min -11
_diffrn_reflns_limit_k_max 14
_diffrn_reflns_limit_k_min -14
_diffrn_reflns_limit_l_max 19
_diffrn_reflns_limit_l_min -19
_diffrn_reflns_number 20337
_diffrn_reflns_point_group_measured_fraction_full 1.000
_diffrn_reflns_point_group_measured_fraction_max 0.997
_diffrn_reflns_theta_full 25.000
_diffrn_reflns_theta_max 25.061
_diffrn_reflns_theta_min 1.769
_diffrn_source_current 37.0
_diffrn_source_power 1.739
_diffrn_source_voltage 47.0
_exptl_absorpt_coefficient_mu 0.156
_exptl_absorpt_correction_type none
_exptl_absorpt_process_details none
_exptl_crystal_colour colorless
_exptl_crystal_density_diffrn 1.308
_exptl_crystal_description plate
_exptl_crystal_F_000 724
_exptl_crystal_size_max 0.28
_exptl_crystal_size_mid 0.14
_exptl_crystal_size_min 0.1
_refine_diff_density_max 0.529
_refine_diff_density_min -0.438
_refine_diff_density_rms 0.046
_refine_ls_extinction_method none
_refine_ls_goodness_of_fit_ref 1.000
_refine_ls_hydrogen_treatment constr
_refine_ls_matrix_type full
_refine_ls_number_parameters 453
_refine_ls_number_reflns 6254
_refine_ls_number_restraints 3
_refine_ls_restrained_S_all 1.027
_refine_ls_R_factor_all 0.0689
_refine_ls_R_factor_gt 0.0479
_refine_ls_shift/su_max 0.000
_refine_ls_shift/su_mean 0.000
_refine_ls_structure_factor_coef Fsqd
_refine_ls_weighting_details 'w=1/[\s^2^(Fo^2^)+(0.0609P)^2^] where P=(Fo^2^+2Fc^2^)/3'
_refine_ls_weighting_scheme calc
_refine_ls_wR_factor_gt 0.1148
_refine_ls_wR_factor_ref 0.1246
_reflns_Friedel_coverage 0.000
_reflns_number_gt 4505
_reflns_number_total 6254
_reflns_threshold_expression 'I > 2\s(I)'
_cod_data_source_file ja504378p_si_003.cif
_cod_data_source_block hjb67csq_sq
_cod_depositor_comments 'Adding full bibliography for 4122721--4122722.cif.'
_cod_database_code 4122722
_shelxl_version_number 2014-1
_shelx_space_group_comment
;
The symmetry employed for this shelxl refinement is uniquely defined
by the following loop, which should always be used as a source of
symmetry information in preference to the above space-group names.
They are only intended as comments.
;
_shelx_estimated_absorpt_t_max 0.985
_shelx_estimated_absorpt_t_min 0.958
_olex2_refinement_description
;
1. Fixed Uiso
 At 1.2 times of:
  All C(H) groups
 At 1.5 times of:
  All C(H,H,H) groups
2. Restrained distances
 O4-C40A \\sim O4-C40B
 with sigma of 0.0025
 C44A-C46A \\sim C44B-C46B
 with sigma of 0.02
 C43A-Cl1A \\sim C43B-Cl1B
 with sigma of 0.0033
3. Uiso/Uaniso restraints and constraints
Uanis(C40A) = Uanis(C40B)
4. Others
 Fixed Sof: Cl1A(0.5) C40A(0.5) C41A(0.5) H41A(0.5) C42A(0.5) H42A(0.5)
 C43A(0.5) C44A(0.5) C45A(0.5) H45A(0.5) C46A(0.5) H46A(0.5) H46B(0.5)
 H46C(0.5) Cl1B(0.5) C40B(0.5) C41B(0.5) H41B(0.5) C42B(0.5) H42B(0.5)
 C43B(0.5) C44B(0.5) C45B(0.5) H45B(0.5) C46B(0.5) H46D(0.5) H46E(0.5) H46F(0.5)
5.a Ternary CH refined with riding coordinates:
 C3(H3), C6(H6)
5.b Aromatic/amide H refined with riding coordinates:
 C11(H11), C12(H12), C13(H13), C14(H14), C17(H17), C18(H18), C19(H19),
 C20(H20), C23(H23), C24(H24), C25(H25), C26(H26), C27(H27), C29(H29), C30(H30),
  C31(H31), C32(H32), C33(H33), C36(H36), C37(H37), C38(H38), C39(H39),
 C41A(H41A), C42A(H42A), C45A(H45A), C41B(H41B), C42B(H42B), C45B(H45B)
5.c Fitted hexagon refined as free rotating group:
 C40A(C41A,C42A,C43A,C44A,C45A), C40B(C41B,C42B,C43B,C44B,C45B)
5.d Idealised Me refined as rotating group:
 C46A(H46A,H46B,H46C), C46B(H46D,H46E,H46F)
;
_olex2_computing_structure_refinement_long 'ShelXL (Sheldrick, 2008)'
_olex2_computing_structure_solution_long 'ShelXS (Sheldrick, 2008)'

loop_
_space_group_symop_operation_xyz
'x, y, z'
'-x, -y, -z'

loop_
_atom_site_label
_atom_site_type_symbol
_atom_site_fract_x
_atom_site_fract_y
_atom_site_fract_z
_atom_site_U_iso_or_equiv
_atom_site_adp_type
_atom_site_occupancy
_atom_site_site_symmetry_order
_atom_site_calc_flag
_atom_site_refinement_flags_posn
_atom_site_refinement_flags_occupancy
_atom_site_disorder_assembly
_atom_site_disorder_group
O1 O 0.32104(15) 0.47057(12) -0.02443(9) 0.0262(4) Uani 1 1 d . . . .
O2 O 0.36968(16) 0.66388(13) 0.25617(9) 0.0298(4) Uani 1 1 d . . . .
O3 O 0.20608(16) 0.31257(13) 0.32263(9) 0.0297(4) Uani 1 1 d . . . .
O4 O 0.40397(16) 0.36838(13) 0.43876(9) 0.0316(4) Uani 1 1 d . . . .
N1 N 0.27796(18) 0.49300(15) 0.30716(10) 0.0234(4) Uani 1 1 d . . . .
C1 C 0.2801(2) 0.48055(17) 0.04861(13) 0.0198(5) Uani 1 1 d . . . .
C2 C 0.2732(2) 0.58591(17) 0.09571(12) 0.0205(5) Uani 1 1 d . . . .
C3 C 0.3720(2) 0.52176(17) 0.16201(12) 0.0212(5) Uani 1 1 d . . . .
H3 H 0.4740 0.5188 0.1365 0.025 Uiso 1 1 calc R . . .
C4 C 0.3435(2) 0.57165(19) 0.24424(13) 0.0230(5) Uani 1 1 d . . . .
C5 C 0.2628(2) 0.39078(19) 0.27929(13) 0.0233(5) Uani 1 1 d . . . .
C6 C 0.3289(2) 0.39843(18) 0.18582(12) 0.0216(5) Uani 1 1 d . . . .
H6 H 0.4134 0.3378 0.1780 0.026 Uiso 1 1 calc R . . .
C7 C 0.2208(2) 0.39226(17) 0.12427(12) 0.0205(5) Uani 1 1 d . . . .
C8 C 0.0872(2) 0.47372(17) 0.15343(12) 0.0198(5) Uani 1 1 d . . . .
C9 C 0.1196(2) 0.58475(17) 0.13987(12) 0.0195(5) Uani 1 1 d . . . .
C10 C 0.0204(2) 0.67905(18) 0.16989(12) 0.0209(5) Uani 1 1 d . . . .
C11 C 0.0582(2) 0.78956(18) 0.17050(13) 0.0258(5) Uani 1 1 d . . . .
H11 H 0.1531 0.8033 0.1509 0.031 Uiso 1 1 calc R . . .
C12 C -0.0405(3) 0.87701(19) 0.19899(14) 0.0313(6) Uani 1 1 d . . . .
H12 H -0.0136 0.9506 0.2000 0.038 Uiso 1 1 calc R . . .
C13 C -0.1806(3) 0.8580(2) 0.22649(14) 0.0336(6) Uani 1 1 d . . . .
H13 H -0.2497 0.9201 0.2434 0.040 Uiso 1 1 calc R . . .
C14 C -0.2194(2) 0.75092(19) 0.22941(13) 0.0287(5) Uani 1 1 d . . . .
H14 H -0.3150 0.7394 0.2494 0.034 Uiso 1 1 calc R . . .
C15 C -0.1201(2) 0.65710(18) 0.20323(12) 0.0226(5) Uani 1 1 d . . . .
C16 C -0.1564(2) 0.53993(18) 0.21399(12) 0.0215(5) Uani 1 1 d . . . .
C17 C -0.2930(2) 0.5143(2) 0.25044(13) 0.0265(5) Uani 1 1 d . . . .
H17 H -0.3664 0.5763 0.2617 0.032 Uiso 1 1 calc R . . .
C18 C -0.3228(2) 0.4022(2) 0.27010(13) 0.0283(5) Uani 1 1 d . . . .
H18 H -0.4153 0.3873 0.2955 0.034 Uiso 1 1 calc R . . .
C19 C -0.2171(2) 0.3104(2) 0.25283(13) 0.0292(5) Uani 1 1 d . . . .
H19 H -0.2374 0.2327 0.2674 0.035 Uiso 1 1 calc R . . .
C20 C -0.0838(2) 0.33156(19) 0.21475(13) 0.0265(5) Uani 1 1 d . . . .
H20 H -0.0129 0.2682 0.2026 0.032 Uiso 1 1 calc R . . .
C21 C -0.0506(2) 0.44622(18) 0.19334(12) 0.0212(5) Uani 1 1 d . . . .
C22 C 0.3156(2) 0.69370(17) 0.03890(12) 0.0211(5) Uani 1 1 d . . . .
C23 C 0.4261(2) 0.74850(18) 0.05068(13) 0.0241(5) Uani 1 1 d . . . .
H23 H 0.4764 0.7190 0.0974 0.029 Uiso 1 1 calc R . . .
C24 C 0.4634(2) 0.84546(19) -0.00494(14) 0.0275(5) Uani 1 1 d . . . .
H24 H 0.5392 0.8819 0.0037 0.033 Uiso 1 1 calc R . . .
C25 C 0.3911(2) 0.88969(19) -0.07301(14) 0.0296(5) Uani 1 1 d . . . .
H25 H 0.4167 0.9565 -0.1110 0.036 Uiso 1 1 calc R . . .
C26 C 0.2808(2) 0.83598(18) -0.08550(13) 0.0284(5) Uani 1 1 d . . . .
H26 H 0.2306 0.8661 -0.1321 0.034 Uiso 1 1 calc R . . .
C27 C 0.2437(2) 0.73855(18) -0.03011(13) 0.0252(5) Uani 1 1 d . . . .
H27 H 0.1684 0.7019 -0.0393 0.030 Uiso 1 1 calc R . . .
C28 C 0.2087(2) 0.27536(17) 0.10389(12) 0.0211(5) Uani 1 1 d . . . .
C29 C 0.1516(2) 0.26885(18) 0.03119(13) 0.0237(5) Uani 1 1 d . . . .
H29 H 0.1227 0.3381 -0.0051 0.028 Uiso 1 1 calc R . . .
C30 C 0.1367(2) 0.16294(18) 0.01162(14) 0.0268(5) Uani 1 1 d . . . .
H30 H 0.0977 0.1597 -0.0381 0.032 Uiso 1 1 calc R . . .
C31 C 0.1780(2) 0.06102(19) 0.06372(14) 0.0277(5) Uani 1 1 d . . . .
H31 H 0.1674 -0.0119 0.0500 0.033 Uiso 1 1 calc R . . .
C32 C 0.2349(2) 0.06629(19) 0.13600(14) 0.0279(5) Uani 1 1 d . . . .
H32 H 0.2635 -0.0033 0.1720 0.033 Uiso 1 1 calc R . . .
C33 C 0.2503(2) 0.17255(18) 0.15592(13) 0.0250(5) Uani 1 1 d . . . .
H33 H 0.2895 0.1754 0.2056 0.030 Uiso 1 1 calc R . . .
C34 C 0.2282(2) 0.51809(19) 0.39252(13) 0.0256(5) Uani 1 1 d . . . .
C35 C 0.2898(2) 0.45206(19) 0.45917(14) 0.0278(5) Uani 1 1 d . . . .
C36 C 0.2423(2) 0.4750(2) 0.54169(14) 0.0334(6) Uani 1 1 d . . . .
H36 H 0.2833 0.4290 0.5881 0.040 Uiso 1 1 calc R . . .
C37 C 0.1348(3) 0.5651(2) 0.55585(15) 0.0376(6) Uani 1 1 d . . . .
H37 H 0.1018 0.5809 0.6124 0.045 Uiso 1 1 calc R . . .
C38 C 0.0745(3) 0.6326(2) 0.48876(15) 0.0401(6) Uani 1 1 d . . . .
H38 H 0.0010 0.6949 0.4990 0.048 Uiso 1 1 calc R . . .
C39 C 0.1218(2) 0.6089(2) 0.40684(14) 0.0317(6) Uani 1 1 d . . . .
H39 H 0.0812 0.6551 0.3603 0.038 Uiso 1 1 calc R . . .
Cl1A_a Cl 0.4802(3) -0.07148(19) 0.67648(14) 0.0535(6) Uani 0.5 1 d . P A 1
C40A_a C 0.4269(6) 0.2641(3) 0.4946(3) 0.0304(8) Uani 0.5 1 d . P A 1
C41A_a C 0.3330(5) 0.1844(4) 0.5019(3) 0.0354(17) Uiso 0.5 1 d G P A 1
H41A_a H 0.2586 0.2004 0.4683 0.042 Uiso 0.5 1 calc R P A 1
C42A_a C 0.3479(4) 0.0814(3) 0.5585(3) 0.0297(13) Uiso 0.5 1 d G P A 1
H42A_a H 0.2837 0.0270 0.5635 0.036 Uiso 0.5 1 calc R P A 1
C43A_a C 0.4568(4) 0.0581(2) 0.6077(2) 0.0297(12) Uiso 0.5 1 d G P A 1
C44A_a C 0.5508(4) 0.1378(3) 0.6004(2) 0.0355(13) Uiso 0.5 1 d G P A 1
C45A_a C 0.5358(4) 0.2407(3) 0.5438(3) 0.0405(15) Uiso 0.5 1 d G P A 1
H45A_a H 0.6001 0.2952 0.5388 0.049 Uiso 0.5 1 calc R P A 1
C46A_a C 0.6797(7) 0.1115(6) 0.6492(4) 0.0735(19) Uiso 0.5 1 d . P A 1
H46A_a H 0.6467 0.0959 0.7107 0.110 Uiso 0.5 1 calc GR P A 1
H46B_a H 0.7315 0.1785 0.6370 0.110 Uiso 0.5 1 calc GR P A 1
H46C_a H 0.7423 0.0433 0.6310 0.110 Uiso 0.5 1 calc GR P A 1
Cl1B_b Cl 0.5257(3) -0.0387(2) 0.69178(15) 0.0641(8) Uani 0.5 1 d . P A 2
C40B_b C 0.4213(6) 0.2784(3) 0.5033(3) 0.0304(8) Uani 0.5 1 d . P A 2
C41B_b C 0.5299(5) 0.2742(3) 0.5506(3) 0.0343(14) Uiso 0.5 1 d G P A 2
H41B_b H 0.5803 0.3386 0.5435 0.041 Uiso 0.5 1 calc R P A 2
C42B_b C 0.5647(4) 0.1757(3) 0.6082(2) 0.0410(14) Uiso 0.5 1 d G P A 2
H42B_b H 0.6389 0.1728 0.6406 0.049 Uiso 0.5 1 calc R P A 2
C43B_b C 0.4909(4) 0.0814(2) 0.6186(2) 0.0289(12) Uiso 0.5 1 d G P A 2
C44B_b C 0.3823(4) 0.0857(3) 0.5713(2) 0.0309(13) Uiso 0.5 1 d G P A 2
C45B_b C 0.3475(5) 0.1842(4) 0.5137(3) 0.0319(17) Uiso 0.5 1 d G P A 2
H45B_b H 0.2733 0.1871 0.4814 0.038 Uiso 0.5 1 calc R P A 2
C46B_b C 0.2952(6) -0.0141(5) 0.5776(4) 0.0526(15) Uiso 0.5 1 d . P A 2
H46D_b H 0.3590 -0.0877 0.5763 0.079 Uiso 0.5 1 calc GR P A 2
H46E_b H 0.2421 -0.0001 0.5293 0.079 Uiso 0.5 1 calc GR P A 2
H46F_b H 0.2290 -0.0182 0.6311 0.079 Uiso 0.5 1 calc GR P A 2

loop_
_atom_site_aniso_label
_atom_site_aniso_U_11
_atom_site_aniso_U_22
_atom_site_aniso_U_33
_atom_site_aniso_U_23
_atom_site_aniso_U_13
_atom_site_aniso_U_12
O1 0.0289(9) 0.0287(9) 0.0199(8) -0.0049(6) -0.0004(7) -0.0023(7)
O2 0.0326(9) 0.0322(9) 0.0277(9) -0.0084(7) -0.0029(7) -0.0111(7)
O3 0.0360(10) 0.0323(9) 0.0209(8) 0.0012(7) -0.0036(7) -0.0108(8)
O4 0.0299(9) 0.0372(9) 0.0223(8) -0.0022(7) 0.0000(7) 0.0042(7)
N1 0.0242(10) 0.0293(10) 0.0177(9) -0.0045(8) -0.0027(8) -0.0062(8)
C1 0.0131(11) 0.0252(12) 0.0202(12) -0.0027(9) -0.0029(9) 0.0002(9)
C2 0.0191(12) 0.0227(11) 0.0198(11) -0.0039(9) -0.0026(9) -0.0029(9)
C3 0.0176(11) 0.0271(12) 0.0182(11) -0.0028(9) -0.0019(9) -0.0027(9)
C4 0.0162(12) 0.0291(13) 0.0236(12) -0.0025(10) -0.0061(9) -0.0012(10)
C5 0.0210(12) 0.0278(13) 0.0207(11) -0.0005(10) -0.0073(9) -0.0011(10)
C6 0.0190(12) 0.0241(12) 0.0210(11) -0.0041(9) -0.0038(9) 0.0012(9)
C7 0.0220(12) 0.0216(11) 0.0173(11) -0.0025(9) -0.0033(9) -0.0014(9)
C8 0.0198(12) 0.0238(12) 0.0157(11) -0.0035(9) -0.0041(9) -0.0008(9)
C9 0.0209(12) 0.0229(12) 0.0148(10) -0.0021(9) -0.0061(9) -0.0009(9)
C10 0.0222(12) 0.0238(12) 0.0163(11) -0.0020(9) -0.0042(9) -0.0016(9)
C11 0.0278(13) 0.0272(13) 0.0219(12) -0.0048(9) -0.0012(10) -0.0039(10)
C12 0.0391(15) 0.0234(12) 0.0293(13) -0.0070(10) 0.0029(11) -0.0034(11)
C13 0.0346(15) 0.0275(13) 0.0317(13) -0.0058(10) 0.0069(11) 0.0055(11)
C14 0.0249(13) 0.0299(13) 0.0266(12) -0.0022(10) 0.0038(10) 0.0002(10)
C15 0.0235(12) 0.0264(12) 0.0165(11) -0.0029(9) -0.0036(9) 0.0010(10)
C16 0.0212(12) 0.0286(12) 0.0148(11) -0.0025(9) -0.0054(9) -0.0013(10)
C17 0.0210(12) 0.0356(14) 0.0222(12) -0.0038(10) -0.0049(10) -0.0011(10)
C18 0.0207(12) 0.0416(15) 0.0242(12) -0.0053(11) -0.0020(10) -0.0098(11)
C19 0.0320(14) 0.0327(13) 0.0254(12) -0.0056(10) -0.0014(10) -0.0134(11)
C20 0.0252(13) 0.0297(13) 0.0252(12) -0.0079(10) -0.0012(10) -0.0041(10)
C21 0.0222(12) 0.0281(12) 0.0144(10) -0.0047(9) -0.0039(9) -0.0038(10)
C22 0.0196(12) 0.0227(11) 0.0198(11) -0.0059(9) 0.0018(9) -0.0012(9)
C23 0.0232(12) 0.0254(12) 0.0233(12) -0.0047(9) -0.0020(10) -0.0021(10)
C24 0.0226(12) 0.0279(13) 0.0311(13) -0.0059(10) 0.0008(10) -0.0046(10)
C25 0.0347(14) 0.0223(12) 0.0286(13) -0.0026(10) 0.0036(11) -0.0043(11)
C26 0.0345(14) 0.0263(13) 0.0232(12) -0.0024(10) -0.0060(10) -0.0003(11)
C27 0.0237(12) 0.0248(12) 0.0276(12) -0.0062(10) -0.0025(10) -0.0034(10)
C28 0.0177(11) 0.0232(12) 0.0206(11) -0.0039(9) 0.0015(9) -0.0013(9)
C29 0.0238(12) 0.0234(12) 0.0221(12) -0.0022(9) -0.0023(9) -0.0007(10)
C30 0.0284(13) 0.0294(13) 0.0239(12) -0.0077(10) -0.0031(10) -0.0049(10)
C31 0.0277(13) 0.0251(12) 0.0302(13) -0.0079(10) 0.0013(10) -0.0051(10)
C32 0.0305(13) 0.0218(12) 0.0282(13) 0.0007(10) -0.0008(10) -0.0028(10)
C33 0.0256(13) 0.0285(13) 0.0206(11) -0.0035(9) -0.0039(10) -0.0027(10)
C34 0.0231(12) 0.0343(13) 0.0192(11) -0.0043(10) 0.0010(9) -0.0077(10)
C35 0.0214(12) 0.0350(13) 0.0271(12) -0.0061(10) -0.0015(10) -0.0047(10)
C36 0.0344(14) 0.0434(15) 0.0211(12) -0.0070(11) -0.0039(10) 0.0001(12)
C37 0.0372(15) 0.0495(16) 0.0250(13) -0.0124(12) 0.0025(11) -0.0032(13)
C38 0.0334(15) 0.0458(16) 0.0382(15) -0.0135(12) -0.0003(12) 0.0051(12)
C39 0.0298(14) 0.0362(14) 0.0263(13) -0.0040(10) -0.0023(10) 0.0011(11)
Cl1A_a 0.0588(16) 0.0549(12) 0.0313(11) 0.0021(9) -0.0015(8) 0.0224(10)
C40A_a 0.0303(14) 0.0394(16) 0.0148(14) -0.0063(12) 0.0001(11) 0.0132(13)
Cl1B_b 0.077(2) 0.0640(15) 0.0325(10) 0.0056(10) -0.0116(10) 0.0342(12)
C40B_b 0.0303(14) 0.0394(16) 0.0148(14) -0.0063(12) 0.0001(11) 0.0132(13)

loop_
_atom_type_symbol
_atom_type_description
_atom_type_scat_dispersion_real
_atom_type_scat_dispersion_imag
_atom_type_scat_source
C C 0.0033 0.0016 'International Tables Vol C Tables 4.2.6.8 and 6.1.1.4'
H H 0.0000 0.0000 'International Tables Vol C Tables 4.2.6.8 and 6.1.1.4'
Cl Cl 0.1484 0.1585 'International Tables Vol C Tables 4.2.6.8 and 6.1.1.4'
N N 0.0061 0.0033 'International Tables Vol C Tables 4.2.6.8 and 6.1.1.4'
O O 0.0106 0.0060 'International Tables Vol C Tables 4.2.6.8 and 6.1.1.4'

loop_
_geom_angle_atom_site_label_1
_geom_angle_atom_site_label_2
_geom_angle_atom_site_label_3
_geom_angle
C35 O4 C40A_a 120.2(3)
C40B_b O4 C35 113.1(3)
C4 N1 C5 114.07(17)
C4 N1 C34 122.02(18)
C5 N1 C34 123.90(18)
O1 C1 C2 129.72(19)
O1 C1 C7 130.60(19)
C2 C1 C7 99.67(16)
C1 C2 C3 95.91(15)
C9 C2 C1 96.35(15)
C9 C2 C3 107.46(16)
C22 C2 C1 114.46(17)
C22 C2 C3 118.26(17)
C22 C2 C9 119.81(17)
C2 C3 H3 111.2
C4 C3 C2 113.26(16)
C4 C3 H3 111.2
C4 C3 C6 105.33(17)
C6 C3 C2 104.37(15)
C6 C3 H3 111.2
O2 C4 N1 124.19(19)
O2 C4 C3 127.8(2)
N1 C4 C3 108.01(18)
O3 C5 N1 124.97(19)
O3 C5 C6 127.6(2)
N1 C5 C6 107.44(18)
C3 C6 H6 110.8
C3 C6 C7 105.84(15)
C5 C6 C3 104.78(16)
C5 C6 H6 110.8
C5 C6 C7 113.44(17)
C7 C6 H6 110.8
C1 C7 C6 97.06(15)
C8 C7 C1 95.85(15)
C8 C7 C6 105.22(16)
C28 C7 C1 116.33(17)
C28 C7 C6 117.89(16)
C28 C7 C8 120.14(17)
C9 C8 C7 108.45(18)
C9 C8 C21 122.05(19)
C21 C8 C7 129.41(18)
C8 C9 C2 109.63(17)
C8 C9 C10 121.57(19)
C10 C9 C2 128.68(18)
C11 C10 C9 122.93(19)
C11 C10 C15 119.39(19)
C15 C10 C9 117.63(19)
C10 C11 H11 119.6
C12 C11 C10 120.7(2)
C12 C11 H11 119.6
C11 C12 H12 120.0
C11 C12 C13 119.9(2)
C13 C12 H12 120.0
C12 C13 H13 119.7
C14 C13 C12 120.7(2)
C14 C13 H13 119.7
C13 C14 H14 119.4
C13 C14 C15 121.3(2)
C15 C14 H14 119.4
C10 C15 C16 120.33(19)
C14 C15 C10 117.8(2)
C14 C15 C16 121.8(2)
C17 C16 C15 121.74(19)
C17 C16 C21 118.0(2)
C21 C16 C15 120.07(19)
C16 C17 H17 119.1
C18 C17 C16 121.8(2)
C18 C17 H17 119.1
C17 C18 H18 120.0
C17 C18 C19 119.9(2)
C19 C18 H18 120.0
C18 C19 H19 119.9
C20 C19 C18 120.3(2)
C20 C19 H19 119.9
C19 C20 H20 119.5
C19 C20 C21 120.9(2)
C21 C20 H20 119.5
C16 C21 C8 117.61(19)
C20 C21 C8 123.42(19)
C20 C21 C16 119.0(2)
C23 C22 C2 123.01(18)
C23 C22 C27 118.58(19)
C27 C22 C2 118.38(18)
C22 C23 H23 119.7
C24 C23 C22 120.6(2)
C24 C23 H23 119.7
C23 C24 H24 119.8
C25 C24 C23 120.4(2)
C25 C24 H24 119.8
C24 C25 H25 120.2
C24 C25 C26 119.6(2)
C26 C25 H25 120.2
C25 C26 H26 119.9
C27 C26 C25 120.1(2)
C27 C26 H26 119.9
C22 C27 H27 119.7
C26 C27 C22 120.7(2)
C26 C27 H27 119.7
C29 C28 C7 119.15(18)
C33 C28 C7 122.25(18)
C33 C28 C29 118.59(19)
C28 C29 H29 119.7
C30 C29 C28 120.52(19)
C30 C29 H29 119.7
C29 C30 H30 119.7
C29 C30 C31 120.6(2)
C31 C30 H30 119.7
C30 C31 H31 120.3
C32 C31 C30 119.5(2)
C32 C31 H31 120.3
C31 C32 H32 119.9
C33 C32 C31 120.2(2)
C33 C32 H32 119.9
C28 C33 H33 119.7
C32 C33 C28 120.66(19)
C32 C33 H33 119.7
C35 C34 N1 119.28(19)
C35 C34 C39 120.5(2)
C39 C34 N1 120.17(19)
C34 C35 O4 117.05(19)
C34 C35 C36 119.8(2)
C36 C35 O4 123.07(19)
C35 C36 H36 120.3
C37 C36 C35 119.5(2)
C37 C36 H36 120.3
C36 C37 H37 119.6
C36 C37 C38 120.7(2)
C38 C37 H37 119.6
C37 C38 H38 120.3
C39 C38 C37 119.5(2)
C39 C38 H38 120.3
C34 C39 C38 120.0(2)
C34 C39 H39 120.0
C38 C39 H39 120.0
C41A_a C40A_a O4 117.6(3)
C41A_a C40A_a C45A_a 120.0
C45A_a C40A_a O4 122.4(3)
C40A_a C41A_a H41A_a 120.0
C40A_a C41A_a C42A_a 120.0
C42A_a C41A_a H41A_a 120.0
C41A_a C42A_a H42A_a 120.0
C43A_a C42A_a C41A_a 120.0
C43A_a C42A_a H42A_a 120.0
C42A_a C43A_a Cl1A_a 120.7(2)
C42A_a C43A_a C44A_a 120.0
C44A_a C43A_a Cl1A_a 119.3(2)
C43A_a C44A_a C46A_a 121.7(3)
C45A_a C44A_a C43A_a 120.0
C45A_a C44A_a C46A_a 118.2(3)
C40A_a C45A_a H45A_a 120.0
C44A_a C45A_a C40A_a 120.0
C44A_a C45A_a H45A_a 120.0
C44A_a C46A_a H46A_a 109.5
C44A_a C46A_a H46B_a 109.5
C44A_a C46A_a H46C_a 109.5
H46A_a C46A_a H46B_a 109.5
H46A_a C46A_a H46C_a 109.5
H46B_a C46A_a H46C_a 109.5
O4 C40B_b C41B_b 118.2(3)
O4 C40B_b C45B_b 121.1(3)
C41B_b C40B_b C45B_b 120.0
C40B_b C41B_b H41B_b 120.0
C42B_b C41B_b C40B_b 120.0
C42B_b C41B_b H41B_b 120.0
C41B_b C42B_b H42B_b 120.0
C43B_b C42B_b C41B_b 120.0
C43B_b C42B_b H42B_b 120.0
C42B_b C43B_b Cl1B_b 121.4(2)
C42B_b C43B_b C44B_b 120.0
C44B_b C43B_b Cl1B_b 118.5(2)
C43B_b C44B_b C46B_b 124.0(3)
C45B_b C44B_b C43B_b 120.0
C45B_b C44B_b C46B_b 116.0(3)
C40B_b C45B_b H45B_b 120.0
C44B_b C45B_b C40B_b 120.0
C44B_b C45B_b H45B_b 120.0
C44B_b C46B_b H46D_b 109.5
C44B_b C46B_b H46E_b 109.5
C44B_b C46B_b H46F_b 109.5
H46D_b C46B_b H46E_b 109.5
H46D_b C46B_b H46F_b 109.5
H46E_b C46B_b H46F_b 109.5

loop_
_geom_bond_atom_site_label_1
_geom_bond_atom_site_label_2
_geom_bond_distance
O1 C1 1.193(2)
O2 C4 1.211(2)
O3 C5 1.206(2)
O4 C35 1.390(3)
O4 C40A_a 1.403(2)
O4 C40B_b 1.362(2)
N1 C4 1.392(3)
N1 C5 1.395(3)
N1 C34 1.439(3)
C1 C2 1.551(3)
C1 C7 1.555(3)
C2 C3 1.569(3)
C2 C9 1.536(3)
C2 C22 1.505(3)
C3 H3 1.0000
C3 C4 1.504(3)
C3 C6 1.547(3)
C5 C6 1.523(3)
C6 H6 1.0000
C6 C7 1.577(3)
C7 C8 1.534(3)
C7 C28 1.499(3)
C8 C9 1.370(3)
C8 C21 1.440(3)
C9 C10 1.438(3)
C10 C11 1.413(3)
C10 C15 1.423(3)
C11 H11 0.9500
C11 C12 1.369(3)
C12 H12 0.9500
C12 C13 1.395(3)
C13 H13 0.9500
C13 C14 1.368(3)
C14 H14 0.9500
C14 C15 1.414(3)
C15 C16 1.457(3)
C16 C17 1.410(3)
C16 C21 1.421(3)
C17 H17 0.9500
C17 C18 1.372(3)
C18 H18 0.9500
C18 C19 1.393(3)
C19 H19 0.9500
C19 C20 1.374(3)
C20 H20 0.9500
C20 C21 1.414(3)
C22 C23 1.393(3)
C22 C27 1.393(3)
C23 H23 0.9500
C23 C24 1.383(3)
C24 H24 0.9500
C24 C25 1.382(3)
C25 H25 0.9500
C25 C26 1.387(3)
C26 H26 0.9500
C26 C27 1.385(3)
C27 H27 0.9500
C28 C29 1.396(3)
C28 C33 1.393(3)
C29 H29 0.9500
C29 C30 1.376(3)
C30 H30 0.9500
C30 C31 1.385(3)
C31 H31 0.9500
C31 C32 1.384(3)
C32 H32 0.9500
C32 C33 1.383(3)
C33 H33 0.9500
C34 C35 1.376(3)
C34 C39 1.379(3)
C35 C36 1.386(3)
C36 H36 0.9500
C36 C37 1.380(3)
C37 H37 0.9500
C37 C38 1.381(3)
C38 H38 0.9500
C38 C39 1.379(3)
C39 H39 0.9500
Cl1A_a C43A_a 1.733(2)
C40A_a C41A_a 1.3900
C40A_a C45A_a 1.3900
C41A_a H41A_a 0.9500
C41A_a C42A_a 1.3900
C42A_a H42A_a 0.9500
C42A_a C43A_a 1.3900
C43A_a C44A_a 1.3900
C44A_a C45A_a 1.3900
C44A_a C46A_a 1.549(7)
C45A_a H45A_a 0.9500
C46A_a H46A_a 0.9800
C46A_a H46B_a 0.9800
C46A_a H46C_a 0.9800
Cl1B_b C43B_b 1.707(2)
C40B_b C41B_b 1.3900
C40B_b C45B_b 1.3900
C41B_b H41B_b 0.9500
C41B_b C42B_b 1.3900
C42B_b H42B_b 0.9500
C42B_b C43B_b 1.3900
C43B_b C44B_b 1.3900
C44B_b C45B_b 1.3900
C44B_b C46B_b 1.539(6)
C45B_b H45B_b 0.9500
C46B_b H46D_b 0.9800
C46B_b H46E_b 0.9800
C46B_b H46F_b 0.9800

loop_
_geom_torsion_atom_site_label_1
_geom_torsion_atom_site_label_2
_geom_torsion_atom_site_label_3
_geom_torsion_atom_site_label_4
_geom_torsion
O1 C1 C2 C3 -120.1(2)
O1 C1 C2 C9 131.5(2)
O1 C1 C2 C22 4.6(3)
O1 C1 C7 C6 124.4(2)
O1 C1 C7 C8 -129.4(2)
O1 C1 C7 C28 -1.6(3)
O3 C5 C6 C3 174.7(2)
O3 C5 C6 C7 59.8(3)
O4 C35 C36 C37 175.4(2)
O4 C40A_a C41A_a C42A_a -177.8(5)
O4 C40A_a C45A_a C44A_a 177.7(5)
O4 C40B_b C41B_b C42B_b -170.4(5)
O4 C40B_b C45B_b C44B_b 170.2(5)
N1 C5 C6 C3 -4.6(2)
N1 C5 C6 C7 -119.57(18)
N1 C34 C35 O4 3.8(3)
N1 C34 C35 C36 -179.6(2)
N1 C34 C39 C38 180.0(2)
C1 C2 C3 C4 -153.30(18)
C1 C2 C3 C6 -39.27(18)
C1 C2 C9 C8 28.97(19)
C1 C2 C9 C10 -155.04(19)
C1 C2 C22 C23 -121.6(2)
C1 C2 C22 C27 56.4(2)
C1 C7 C8 C9 -34.49(19)
C1 C7 C8 C21 148.95(19)
C1 C7 C28 C29 -45.1(3)
C1 C7 C28 C33 136.1(2)
C2 C1 C7 C6 -54.70(16)
C2 C1 C7 C8 51.48(16)
C2 C1 C7 C28 179.35(16)
C2 C3 C4 O2 -71.3(3)
C2 C3 C4 N1 107.98(19)
C2 C3 C6 C5 -113.51(17)
C2 C3 C6 C7 6.7(2)
C2 C9 C10 C11 -7.0(3)
C2 C9 C10 C15 175.42(17)
C2 C22 C23 C24 178.09(19)
C2 C22 C27 C26 -178.48(19)
C3 C2 C9 C8 -69.29(19)
C3 C2 C9 C10 106.7(2)
C3 C2 C22 C23 -9.7(3)
C3 C2 C22 C27 168.29(18)
C3 C6 C7 C1 28.73(19)
C3 C6 C7 C8 -69.33(19)
C3 C6 C7 C28 153.56(18)
C4 N1 C5 O3 -178.07(19)
C4 N1 C5 C6 1.3(2)
C4 N1 C34 C35 -115.2(2)
C4 N1 C34 C39 63.5(3)
C4 C3 C6 C5 6.02(19)
C4 C3 C6 C7 126.19(17)
C5 N1 C4 O2 -177.99(19)
C5 N1 C4 C3 2.7(2)
C5 N1 C34 C35 66.3(3)
C5 N1 C34 C39 -115.0(2)
C5 C6 C7 C1 143.06(17)
C5 C6 C7 C8 45.0(2)
C5 C6 C7 C28 -92.1(2)
C6 C3 C4 O2 175.3(2)
C6 C3 C4 N1 -5.5(2)
C6 C7 C8 C9 64.48(19)
C6 C7 C8 C21 -112.1(2)
C6 C7 C28 C29 -159.73(19)
C6 C7 C28 C33 21.5(3)
C7 C1 C2 C3 58.96(16)
C7 C1 C2 C9 -49.40(16)
C7 C1 C2 C22 -176.28(16)
C7 C8 C9 C2 3.6(2)
C7 C8 C9 C10 -172.69(16)
C7 C8 C21 C16 179.91(18)
C7 C8 C21 C20 1.7(3)
C7 C28 C29 C30 -178.79(19)
C7 C28 C33 C32 178.69(19)
C8 C7 C28 C29 69.7(3)
C8 C7 C28 C33 -109.1(2)
C8 C9 C10 C11 168.54(18)
C8 C9 C10 C15 -9.0(3)
C9 C2 C3 C4 -54.7(2)
C9 C2 C3 C6 59.3(2)
C9 C2 C22 C23 124.8(2)
C9 C2 C22 C27 -57.2(3)
C9 C8 C21 C16 3.8(3)
C9 C8 C21 C20 -174.47(18)
C9 C10 C11 C12 179.37(19)
C9 C10 C15 C14 -177.34(17)
C9 C10 C15 C16 6.0(3)
C10 C11 C12 C13 -1.1(3)
C10 C15 C16 C17 177.08(18)
C10 C15 C16 C21 1.7(3)
C11 C10 C15 C14 5.0(3)
C11 C10 C15 C16 -171.64(17)
C11 C12 C13 C14 3.3(3)
C12 C13 C14 C15 -1.2(3)
C13 C14 C15 C10 -2.9(3)
C13 C14 C15 C16 173.70(19)
C14 C15 C16 C17 0.6(3)
C14 C15 C16 C21 -174.83(18)
C15 C10 C11 C12 -3.1(3)
C15 C16 C17 C18 -171.96(18)
C15 C16 C21 C8 -6.6(3)
C15 C16 C21 C20 171.75(17)
C16 C17 C18 C19 -1.0(3)
C17 C16 C21 C8 177.88(17)
C17 C16 C21 C20 -3.8(3)
C17 C18 C19 C20 -1.2(3)
C18 C19 C20 C21 0.8(3)
C19 C20 C21 C8 179.96(19)
C19 C20 C21 C16 1.7(3)
C21 C8 C9 C2 -179.49(16)
C21 C8 C9 C10 4.2(3)
C21 C16 C17 C18 3.5(3)
C22 C2 C3 C4 84.8(2)
C22 C2 C3 C6 -161.15(17)
C22 C2 C9 C8 151.92(17)
C22 C2 C9 C10 -32.1(3)
C22 C23 C24 C25 0.2(3)
C23 C22 C27 C26 -0.4(3)
C23 C24 C25 C26 -0.2(3)
C24 C25 C26 C27 -0.1(3)
C25 C26 C27 C22 0.4(3)
C27 C22 C23 C24 0.1(3)
C28 C7 C8 C9 -159.59(17)
C28 C7 C8 C21 23.8(3)
C28 C29 C30 C31 0.0(3)
C29 C28 C33 C32 -0.1(3)
C29 C30 C31 C32 -0.1(3)
C30 C31 C32 C33 0.0(3)
C31 C32 C33 C28 0.1(3)
C33 C28 C29 C30 0.1(3)
C34 N1 C4 O2 3.4(3)
C34 N1 C4 C3 -175.92(17)
C34 N1 C5 O3 0.6(3)
C34 N1 C5 C6 179.94(17)
C34 C35 C36 C37 -0.9(4)
C35 O4 C40A_a C41A_a 70.9(3)
C35 O4 C40A_a C45A_a -106.8(4)
C35 O4 C40B_b C41B_b -104.1(3)
C35 O4 C40B_b C45B_b 85.6(3)
C35 C34 C39 C38 -1.3(4)
C35 C36 C37 C38 -0.1(4)
C36 C37 C38 C39 0.5(4)
C37 C38 C39 C34 0.3(4)
C39 C34 C35 O4 -174.9(2)
C39 C34 C35 C36 1.7(3)
Cl1A_a C43A_a C44A_a C45A_a 178.3(4)
Cl1A_a C43A_a C44A_a C46A_a 2.6(4)
C40A_a O4 C35 C34 -147.2(3)
C40A_a O4 C35 C36 36.4(4)
C40A_a O4 C40B_b C41B_b 116(3)
C40A_a O4 C40B_b C45B_b -54(2)
C40A_a C41A_a C42A_a C43A_a 0.0
C41A_a C40A_a C45A_a C44A_a 0.0
C41A_a C42A_a C43A_a Cl1A_a -178.2(4)
C41A_a C42A_a C43A_a C44A_a 0.0
C42A_a C43A_a C44A_a C45A_a 0.0
C42A_a C43A_a C44A_a C46A_a -175.6(5)
C43A_a C44A_a C45A_a C40A_a 0.0
C45A_a C40A_a C41A_a C42A_a 0.0
C46A_a C44A_a C45A_a C40A_a 175.8(4)
Cl1B_b C43B_b C44B_b C45B_b 177.5(4)
Cl1B_b C43B_b C44B_b C46B_b -3.0(5)
C40B_b O4 C35 C34 -154.3(3)
C40B_b O4 C35 C36 29.3(3)
C40B_b O4 C40A_a C41A_a 114(3)
C40B_b O4 C40A_a C45A_a -63(2)
C40B_b C41B_b C42B_b C43B_b 0.0
C41B_b C40B_b C45B_b C44B_b 0.0
C41B_b C42B_b C43B_b Cl1B_b -177.4(4)
C41B_b C42B_b C43B_b C44B_b 0.0
C42B_b C43B_b C44B_b C45B_b 0.0
C42B_b C43B_b C44B_b C46B_b 179.5(4)
C43B_b C44B_b C45B_b C40B_b 0.0
C45B_b C40B_b C41B_b C42B_b 0.0
C46B_b C44B_b C45B_b C40B_b -179.5(4)
